data_2222551
loop_
_publ_author_name
'Liu, Joe'
'Clegg, Jack K.'
'Codd, Rachel'

_publ_section_title
;
 2,5-Dioxopyrrolidin-1-yl adamantane-1-carboxylate
;
_journal_coeditor_code BG2265
_journal_issue 8
_journal_name_full 'Acta Crystallographica Section E'
_journal_page_first o1740
_journal_page_last o1741
_journal_paper_doi 10.1107/S1600536809024209
_journal_volume 65
_journal_year 2009
_chemical_formula_iupac 'C15 H19 N O4'
_chemical_formula_moiety 'C15 H19 N O4'
_chemical_formula_sum 'C15 H19 N O4'
_chemical_formula_weight 277.31
_chemical_name_systematic
;
2,5-Dioxopyrrolidin-1-yl adamantane-1-carboxylate
;
_space_group_IT_number 14
_symmetry_cell_setting monoclinic
_symmetry_space_group_name_Hall '-P 2yn'
_symmetry_space_group_name_H-M 'P 1 21/n 1'
_atom_sites_solution_hydrogens geom
_atom_sites_solution_primary direct
_atom_sites_solution_secondary difmap
_audit_creation_method SHELXL-97
_cell_angle_alpha 90.00
_cell_angle_beta 104.447(2)
_cell_angle_gamma 90.00
_cell_formula_units_Z 4
_cell_length_a 6.6711(3)
_cell_length_b 29.4502(14)
_cell_length_c 7.0291(3)
_cell_measurement_reflns_used 9946
_cell_measurement_temperature 150(2)
_cell_measurement_theta_max 37.081
_cell_measurement_theta_min 2.765
_cell_volume 1337.31(11)
_computing_cell_refinement 'SAINT (Bruker, 2003)'
_computing_data_collection 'APEX2 (Bruker, 2003)'
_computing_data_reduction 'SAINT (Bruker, 2003) and XPREP (Bruker, 2003)'
_computing_molecular_graphics
;
ORTEP-3 (Farrugia, 1997),
WinGX-32 (Farrugia, 1999) and
POV-Ray (Cason, 2002)
;
_computing_publication_material 'enCIFer (Allen <i>et al.</i>,  2004)'
_computing_structure_refinement 'SHELXL97 (Sheldrick, 2008)'
_computing_structure_solution 'SIR97 (Altomare <i>et al.</i>,  1999)'
_diffrn_ambient_temperature 150(2)
_diffrn_measured_fraction_theta_full 0.992
_diffrn_measured_fraction_theta_max 0.992
_diffrn_measurement_device_type 'Bruker APEXII--FR591'
_diffrn_measurement_method \w+\f
_diffrn_radiation_monochromator graphite
_diffrn_radiation_source 'rotating anode'
_diffrn_radiation_type MoK\a
_diffrn_radiation_wavelength 0.71073
_diffrn_reflns_av_R_equivalents 0.0323
_diffrn_reflns_av_sigmaI/netI 0.0190
_diffrn_reflns_limit_h_max 11
_diffrn_reflns_limit_h_min -11
_diffrn_reflns_limit_k_max 50
_diffrn_reflns_limit_k_min -49
_diffrn_reflns_limit_l_max 11
_diffrn_reflns_limit_l_min -11
_diffrn_reflns_number 51912
_diffrn_reflns_theta_full 37.16
_diffrn_reflns_theta_max 37.16
_diffrn_reflns_theta_min 2.77
_diffrn_standards_decay_% 0
_diffrn_standards_interval_count 0
_diffrn_standards_interval_time 0
_diffrn_standards_number 0
_exptl_absorpt_coefficient_mu 0.100
_exptl_absorpt_correction_T_max 0.990
_exptl_absorpt_correction_T_min 0.888
_exptl_absorpt_correction_type multi-scan
_exptl_absorpt_process_details '(SADABS; Sheldrick, 2007)'
_exptl_crystal_colour colourless
_exptl_crystal_density_diffrn 1.377
_exptl_crystal_density_method 'not measured'
_exptl_crystal_description plate
_exptl_crystal_F_000 592
_exptl_crystal_size_max 0.30
_exptl_crystal_size_mid 0.28
_exptl_crystal_size_min 0.10
_refine_diff_density_max 0.440
_refine_diff_density_min -0.293
_refine_ls_extinction_method none
_refine_ls_goodness_of_fit_ref 1.075
_refine_ls_hydrogen_treatment constr
_refine_ls_matrix_type full
_refine_ls_number_parameters 181
_refine_ls_number_reflns 6819
_refine_ls_number_restraints 0
_refine_ls_restrained_S_all 1.075
_refine_ls_R_factor_all 0.0470
_refine_ls_R_factor_gt 0.0419
_refine_ls_shift/su_max 0.000
_refine_ls_shift/su_mean 0.000
_refine_ls_structure_factor_coef Fsqd
_refine_ls_weighting_details 'calc w=1/[\s^2^(Fo^2^)+(0.057P)^2^+0.2898P] where P=(Fo^2^+2Fc^2^)/3'
_refine_ls_weighting_scheme calc
_refine_ls_wR_factor_gt 0.1152
_refine_ls_wR_factor_ref 0.1196
_reflns_number_gt 6104
_reflns_number_total 6819
_reflns_threshold_expression I>2\s(I)
_cod_data_source_file bg2265.cif
_cod_data_source_block I
_cod_original_cell_volume 1337.26(10)
_cod_original_sg_symbol_H-M 'P 21/n'
_cod_database_code 2222551
_cod_database_fobs_code 2222551

loop_
_symmetry_equiv_pos_as_xyz
'x, y, z'
'-x+1/2, y+1/2, -z+1/2'
'-x, -y, -z'
'x-1/2, -y-1/2, z-1/2'

loop_
_atom_site_type_symbol
_atom_site_label
_atom_site_fract_x
_atom_site_fract_y
_atom_site_fract_z
_atom_site_U_iso_or_equiv
_atom_site_adp_type
_atom_site_calc_flag
_atom_site_refinement_flags
_atom_site_occupancy
_atom_site_disorder_assembly
_atom_site_disorder_group
C C1 1.22052(11) 0.15040(3) 0.40895(12) 0.02581(14) Uani d . 1 . .
H H1A 1.2692 0.1204 0.3753 0.031 Uiso calc R 1 . .
H H1B 1.3395 0.1666 0.4946 0.031 Uiso calc R 1 . .
C C2 1.04957(11) 0.14401(2) 0.51785(10) 0.02258(13) Uani d . 1 . .
H H2 1.1055 0.1262 0.6407 0.027 Uiso calc R 1 . .
C C3 0.86612(11) 0.11819(2) 0.38550(10) 0.02168(12) Uani d . 1 . .
H H3A 0.7567 0.1135 0.4562 0.026 Uiso calc R 1 . .
H H3B 0.9127 0.0881 0.3509 0.026 Uiso calc R 1 . .
C C4 0.77940(9) 0.146072(19) 0.19724(8) 0.01413(9) Uani d . 1 . .
C C5 0.95139(10) 0.15250(3) 0.08694(9) 0.02086(11) Uani d . 1 . .
H H5A 0.9979 0.1225 0.0507 0.025 Uiso calc R 1 . .
H H5B 0.8966 0.1700 -0.0352 0.025 Uiso calc R 1 . .
C C6 1.13503(10) 0.17802(3) 0.22017(11) 0.02310(12) Uani d . 1 . .
H H6 1.2464 0.1821 0.1491 0.028 Uiso calc R 1 . .
C C7 1.06322(11) 0.22477(2) 0.27366(11) 0.02349(13) Uani d . 1 . .
H H7A 1.1817 0.2414 0.3574 0.028 Uiso calc R 1 . .
H H7B 1.0089 0.2427 0.1527 0.028 Uiso calc R 1 . .
C C8 0.89390(11) 0.21863(2) 0.38360(10) 0.01981(11) Uani d . 1 . .
H H8 0.8472 0.2491 0.4188 0.024 Uiso calc R 1 . .
C C9 0.97680(12) 0.19081(3) 0.57139(10) 0.02357(13) Uani d . 1 . .
H H9A 0.8665 0.1869 0.6417 0.028 Uiso calc R 1 . .
H H9B 1.0939 0.2071 0.6593 0.028 Uiso calc R 1 . .
C C10 0.70934(10) 0.19322(2) 0.25152(10) 0.01816(10) Uani d . 1 . .
H H10A 0.6530 0.2110 0.1304 0.022 Uiso calc R 1 . .
H H10B 0.5985 0.1897 0.3214 0.022 Uiso calc R 1 . .
C C11 0.59920(9) 0.12338(2) 0.05527(9) 0.01710(10) Uani d . 1 . .
C C12 0.27538(10) 0.04257(2) -0.03135(10) 0.01826(10) Uani d . 1 . .
C C13 0.14462(10) 0.02270(2) -0.22012(10) 0.02094(11) Uani d . 1 . .
H H13A 0.0197 0.0415 -0.2712 0.025 Uiso calc R 1 . .
H H13B 0.1006 -0.0086 -0.1981 0.025 Uiso calc R 1 . .
C C14 0.28296(11) 0.02249(2) -0.36545(10) 0.02184(12) Uani d . 1 . .
H H14A 0.3150 -0.0090 -0.3971 0.026 Uiso calc R 1 . .
H H14B 0.2134 0.0382 -0.4888 0.026 Uiso calc R 1 . .
C C15 0.47840(10) 0.04733(2) -0.26279(10) 0.01859(11) Uani d . 1 . .
N N1 0.46311(9) 0.054259(19) -0.07064(8) 0.01894(10) Uani d . 1 . .
O O1 0.45874(9) 0.14099(2) -0.06059(9) 0.02874(13) Uani d . 1 . .
O O2 0.61824(8) 0.075815(16) 0.06775(8) 0.02138(10) Uani d . 1 . .
O O3 0.62486(10) 0.05906(2) -0.32307(10) 0.02936(12) Uani d . 1 . .
O O4 0.23579(11) 0.04800(2) 0.12597(9) 0.02915(12) Uani d . 1 . .

loop_
_atom_site_aniso_label
_atom_site_aniso_U_11
_atom_site_aniso_U_22
_atom_site_aniso_U_33
_atom_site_aniso_U_12
_atom_site_aniso_U_13
_atom_site_aniso_U_23
C1 0.0157(3) 0.0261(3) 0.0305(3) 0.0019(2) -0.0038(2) -0.0024(2)
C2 0.0245(3) 0.0195(2) 0.0178(2) -0.0049(2) -0.0058(2) 0.00400(19)
C3 0.0244(3) 0.0172(2) 0.0185(2) -0.0061(2) -0.0039(2) 0.00501(18)
C4 0.0131(2) 0.01371(19) 0.01396(19) -0.00133(16) 0.00043(16) 0.00029(15)
C5 0.0171(2) 0.0291(3) 0.0169(2) -0.0011(2) 0.00514(19) -0.0038(2)
C6 0.0144(2) 0.0322(3) 0.0230(3) -0.0042(2) 0.0052(2) -0.0018(2)
C7 0.0217(3) 0.0217(3) 0.0246(3) -0.0085(2) 0.0012(2) 0.0042(2)
C8 0.0196(3) 0.0159(2) 0.0218(3) -0.00142(18) 0.0012(2) -0.00345(18)
C9 0.0275(3) 0.0261(3) 0.0153(2) -0.0063(2) 0.0020(2) -0.0037(2)
C10 0.0148(2) 0.0168(2) 0.0216(2) 0.00051(17) 0.00218(19) -0.00262(18)
C11 0.0156(2) 0.0163(2) 0.0173(2) -0.00132(17) 0.00011(18) -0.00125(17)
C12 0.0194(2) 0.0146(2) 0.0210(2) -0.00237(18) 0.0057(2) -0.00127(18)
C13 0.0168(2) 0.0197(2) 0.0248(3) -0.00409(19) 0.0022(2) -0.0032(2)
C14 0.0234(3) 0.0216(3) 0.0189(2) -0.0042(2) 0.0023(2) -0.0043(2)
C15 0.0193(2) 0.0166(2) 0.0199(2) -0.00113(18) 0.0051(2) -0.00084(18)
N1 0.0178(2) 0.0196(2) 0.0182(2) -0.00664(17) 0.00223(17) -0.00448(16)
O1 0.0241(3) 0.0233(2) 0.0296(3) 0.00305(18) -0.0106(2) -0.00286(19)
O2 0.0205(2) 0.01610(18) 0.0224(2) -0.00444(15) -0.00436(17) -0.00179(15)
O3 0.0271(3) 0.0312(3) 0.0341(3) -0.0051(2) 0.0157(2) -0.0009(2)
O4 0.0369(3) 0.0291(3) 0.0254(2) -0.0057(2) 0.0152(2) -0.0041(2)

loop_
_atom_type_symbol
_atom_type_description
_atom_type_scat_dispersion_real
_atom_type_scat_dispersion_imag
_atom_type_scat_source
C C 0.0033 0.0016 'International Tables Vol C Tables 4.2.6.8 and 6.1.1.4'
H H 0.0000 0.0000 'International Tables Vol C Tables 4.2.6.8 and 6.1.1.4'
N N 0.0061 0.0033 'International Tables Vol C Tables 4.2.6.8 and 6.1.1.4'
O O 0.0106 0.0060 'International Tables Vol C Tables 4.2.6.8 and 6.1.1.4'

loop_
_geom_angle_atom_site_label_1
_geom_angle_atom_site_label_2
_geom_angle_atom_site_label_3
_geom_angle_site_symmetry_1
_geom_angle_site_symmetry_3
_geom_angle
_geom_angle_publ_flag
C2 C1 C6 . . 109.45(5) ?
C2 C1 H1A . . 109.8 ?
C6 C1 H1A . . 109.8 ?
C2 C1 H1B . . 109.8 ?
C6 C1 H1B . . 109.8 ?
H1A C1 H1B . . 108.2 ?
C1 C2 C9 . . 109.33(6) ?
C1 C2 C3 . . 109.66(6) ?
C9 C2 C3 . . 109.77(6) ?
C1 C2 H2 . . 109.4 ?
C9 C2 H2 . . 109.4 ?
C3 C2 H2 . . 109.4 ?
C2 C3 C4 . . 109.07(5) ?
C2 C3 H3A . . 109.9 ?
C4 C3 H3A . . 109.9 ?
C2 C3 H3B . . 109.9 ?
C4 C3 H3B . . 109.9 ?
H3A C3 H3B . . 108.3 ?
C11 C4 C3 . . 113.39(5) ?
C11 C4 C10 . . 108.71(5) ?
C3 C4 C10 . . 109.81(5) ?
C11 C4 C5 . . 106.85(5) ?
C3 C4 C5 . . 109.19(5) ?
C10 C4 C5 . . 108.77(5) ?
C6 C5 C4 . . 109.37(5) ?
C6 C5 H5A . . 109.8 ?
C4 C5 H5A . . 109.8 ?
C6 C5 H5B . . 109.8 ?
C4 C5 H5B . . 109.8 ?
H5A C5 H5B . . 108.2 ?
C7 C6 C5 . . 109.70(6) ?
C7 C6 C1 . . 109.50(6) ?
C5 C6 C1 . . 109.51(6) ?
C7 C6 H6 . . 109.4 ?
C5 C6 H6 . . 109.4 ?
C1 C6 H6 . . 109.4 ?
C8 C7 C6 . . 109.43(5) ?
C8 C7 H7A . . 109.8 ?
C6 C7 H7A . . 109.8 ?
C8 C7 H7B . . 109.8 ?
C6 C7 H7B . . 109.8 ?
H7A C7 H7B . . 108.2 ?
C7 C8 C9 . . 110.14(6) ?
C7 C8 C10 . . 109.46(5) ?
C9 C8 C10 . . 108.77(5) ?
C7 C8 H8 . . 109.5 ?
C9 C8 H8 . . 109.5 ?
C10 C8 H8 . . 109.5 ?
C8 C9 C2 . . 109.62(5) ?
C8 C9 H9A . . 109.7 ?
C2 C9 H9A . . 109.7 ?
C8 C9 H9B . . 109.7 ?
C2 C9 H9B . . 109.7 ?
H9A C9 H9B . . 108.2 ?
C8 C10 C4 . . 109.92(5) ?
C8 C10 H10A . . 109.7 ?
C4 C10 H10A . . 109.7 ?
C8 C10 H10B . . 109.7 ?
C4 C10 H10B . . 109.7 ?
H10A C10 H10B . . 108.2 ?
O1 C11 O2 . . 121.17(6) ?
O1 C11 C4 . . 128.04(6) ?
O2 C11 C4 . . 110.74(5) ?
O4 C12 N1 . . 124.15(6) ?
O4 C12 C13 . . 130.05(7) ?
N1 C12 C13 . . 105.80(5) ?
C12 C13 C14 . . 105.90(5) ?
C12 C13 H13A . . 110.6 ?
C14 C13 H13A . . 110.6 ?
C12 C13 H13B . . 110.6 ?
C14 C13 H13B . . 110.6 ?
H13A C13 H13B . . 108.7 ?
C15 C14 C13 . . 105.66(5) ?
C15 C14 H14A . . 110.6 ?
C13 C14 H14A . . 110.6 ?
C15 C14 H14B . . 110.6 ?
C13 C14 H14B . . 110.6 ?
H14A C14 H14B . . 108.7 ?
O3 C15 N1 . . 123.96(6) ?
O3 C15 C14 . . 130.34(7) ?
N1 C15 C14 . . 105.68(5) ?
O2 N1 C12 . . 121.72(5) ?
O2 N1 C15 . . 121.67(6) ?
C12 N1 C15 . . 116.30(5) ?
N1 O2 C11 . . 111.87(5) ?

loop_
_geom_bond_atom_site_label_1
_geom_bond_atom_site_label_2
_geom_bond_site_symmetry_2
_geom_bond_distance
_geom_bond_publ_flag
C1 C2 . 1.5354(12) ?
C1 C6 . 1.5395(11) ?
C1 H1A . 0.9900 ?
C1 H1B . 0.9900 ?
C2 C9 . 1.5387(11) ?
C2 C3 . 1.5406(9) ?
C2 H2 . 1.0000 ?
C3 C4 . 1.5421(8) ?
C3 H3A . 0.9900 ?
C3 H3B . 0.9900 ?
C4 C11 . 1.5130(8) ?
C4 C10 . 1.5431(8) ?
C4 C5 . 1.5483(9) ?
C5 C6 . 1.5394(10) ?
C5 H5A . 0.9900 ?
C5 H5B . 0.9900 ?
C6 C7 . 1.5351(11) ?
C6 H6 . 1.0000 ?
C7 C8 . 1.5301(11) ?
C7 H7A . 0.9900 ?
C7 H7B . 0.9900 ?
C8 C9 . 1.5348(10) ?
C8 C10 . 1.5386(9) ?
C8 H8 . 1.0000 ?
C9 H9A . 0.9900 ?
C9 H9B . 0.9900 ?
C10 H10A . 0.9900 ?
C10 H10B . 0.9900 ?
C11 O1 . 1.1956(8) ?
C11 O2 . 1.4072(8) ?
C12 O4 . 1.2099(9) ?
C12 N1 . 1.3913(9) ?
C12 C13 . 1.5121(9) ?
C13 C14 . 1.5381(10) ?
C13 H13A . 0.9900 ?
C13 H13B . 0.9900 ?
C14 C15 . 1.5120(9) ?
C14 H14A . 0.9900 ?
C14 H14B . 0.9900 ?
C15 O3 . 1.2083(9) ?
C15 N1 . 1.3946(9) ?
N1 O2 . 1.3849(7) ?

loop_
_geom_torsion_atom_site_label_1
_geom_torsion_atom_site_label_2
_geom_torsion_atom_site_label_3
_geom_torsion_atom_site_label_4
_geom_torsion_site_symmetry_1
_geom_torsion_site_symmetry_2
_geom_torsion_site_symmetry_3
_geom_torsion_site_symmetry_4
_geom_torsion
_geom_torsion_publ_flag
C6 C1 C2 C9 . . . . -60.05(7) ?
C6 C1 C2 C3 . . . . 60.35(7) ?
C1 C2 C3 C4 . . . . -60.62(7) ?
C9 C2 C3 C4 . . . . 59.51(8) ?
C2 C3 C4 C11 . . . . 179.35(6) ?
C2 C3 C4 C10 . . . . -58.83(7) ?
C2 C3 C4 C5 . . . . 60.35(7) ?
C11 C4 C5 C6 . . . . 176.77(5) ?
C3 C4 C5 C6 . . . . -60.23(7) ?
C10 C4 C5 C6 . . . . 59.58(7) ?
C4 C5 C6 C7 . . . . -60.28(7) ?
C4 C5 C6 C1 . . . . 59.93(7) ?
C2 C1 C6 C7 . . . . 60.38(7) ?
C2 C1 C6 C5 . . . . -59.95(8) ?
C5 C6 C7 C8 . . . . 60.42(7) ?
C1 C6 C7 C8 . . . . -59.79(7) ?
C6 C7 C8 C9 . . . . 59.43(7) ?
C6 C7 C8 C10 . . . . -60.11(7) ?
C7 C8 C9 C2 . . . . -59.33(7) ?
C10 C8 C9 C2 . . . . 60.63(7) ?
C1 C2 C9 C8 . . . . 59.41(7) ?
C3 C2 C9 C8 . . . . -60.91(8) ?
C7 C8 C10 C4 . . . . 60.29(7) ?
C9 C8 C10 C4 . . . . -60.09(7) ?
C11 C4 C10 C8 . . . . -175.76(5) ?
C3 C4 C10 C8 . . . . 59.67(7) ?
C5 C4 C10 C8 . . . . -59.76(6) ?
C3 C4 C11 O1 . . . . 151.19(8) ?
C10 C4 C11 O1 . . . . 28.75(9) ?
C5 C4 C11 O1 . . . . -88.47(9) ?
C3 C4 C11 O2 . . . . -31.38(8) ?
C10 C4 C11 O2 . . . . -153.82(5) ?
C5 C4 C11 O2 . . . . 88.96(6) ?
O4 C12 C13 C14 . . . . -177.07(7) ?
N1 C12 C13 C14 . . . . 2.61(7) ?
C12 C13 C14 C15 . . . . -6.58(7) ?
C13 C14 C15 O3 . . . . -173.15(7) ?
C13 C14 C15 N1 . . . . 8.13(7) ?
O4 C12 N1 O2 . . . . -3.72(10) ?
C13 C12 N1 O2 . . . . 176.58(5) ?
O4 C12 N1 C15 . . . . -177.39(7) ?
C13 C12 N1 C15 . . . . 2.91(8) ?
O3 C15 N1 O2 . . . . 0.32(10) ?
C14 C15 N1 O2 . . . . 179.14(6) ?
O3 C15 N1 C12 . . . . 173.99(7) ?
C14 C15 N1 C12 . . . . -7.19(8) ?
C12 N1 O2 C11 . . . . -89.36(7) ?
C15 N1 O2 C11 . . . . 83.97(7) ?
O1 C11 O2 N1 . . . . 1.97(9) ?
C4 C11 O2 N1 . . . . -175.66(5) ?
